data_4111940
loop_
_publ_author_name
'Jennifer Scott'
'Sandro Gambarotta'
'Ilia Korobkov'
'Peter H. M. Budzelaar'

_publ_section_title
;
 Metal versus Ligand Alkylation in the Reactivity of the
 (Bis-iminopyridinato)Fe Catalyst
;
_journal_name_full 'Journal of the American Chemical Society'
_journal_page_first 13019
_journal_page_last 13029
_journal_paper_doi 10.1021/ja054152b
_journal_volume 127
_journal_year 2005
_chemical_formula_sum 'C41 H65 Fe N3 Si2'
_chemical_formula_weight 711.99
_chemical_name_systematic
; 
 ? 
;
_space_group_IT_number 2
_symmetry_cell_setting triclinic
_symmetry_space_group_name_Hall '-P 1'
_symmetry_space_group_name_H-M 'P -1'
_atom_sites_solution_hydrogens geom
_atom_sites_solution_primary direct
_atom_sites_solution_secondary difmap
_audit_creation_method SHELXL-97
_cell_angle_alpha 89.135(5)
_cell_angle_beta 85.805(6)
_cell_angle_gamma 66.610(5)
_cell_formula_units_Z 2
_cell_length_a 9.610(3)
_cell_length_b 10.865(3)
_cell_length_c 22.115(7)
_cell_measurement_reflns_used 147
_cell_measurement_temperature 208(2)
_cell_measurement_theta_max 24.11
_cell_measurement_theta_min 1.85
_cell_volume 2113.4(11)
_computing_cell_refinement 'SMART, Bruker (2000)'
_computing_data_collection 'SMART, Bruker (2000)'
_computing_data_reduction 'XPREP, Bruker (2000)'
_computing_molecular_graphics 'SHELXTL, Bruker (2000)'
_computing_publication_material 'SHELXTL, Bruker (2000)'
_computing_structure_refinement 'SHELXL-97 (Sheldrick, 1997)'
_computing_structure_solution 'SHELXS-97 (Sheldrick, 1990)'
_diffrn_ambient_temperature 208(2)
_diffrn_measured_fraction_theta_full 0.997
_diffrn_measured_fraction_theta_max 0.997
_diffrn_measurement_device_type 'CCD area detector'
_diffrn_measurement_method 'phi and omega scans'
_diffrn_radiation_monochromator graphite
_diffrn_radiation_source 'fine-focus sealed tube'
_diffrn_radiation_type MoK\a
_diffrn_radiation_wavelength 0.71073
_diffrn_reflns_av_R_equivalents 0.0883
_diffrn_reflns_av_sigmaI/netI 0.1209
_diffrn_reflns_limit_h_max 11
_diffrn_reflns_limit_h_min -11
_diffrn_reflns_limit_k_max 12
_diffrn_reflns_limit_k_min -12
_diffrn_reflns_limit_l_max 25
_diffrn_reflns_limit_l_min -25
_diffrn_reflns_number 19117
_diffrn_reflns_theta_full 24.11
_diffrn_reflns_theta_max 24.11
_diffrn_reflns_theta_min 1.85
_diffrn_standards_decay_% <1
_exptl_absorpt_coefficient_mu 0.443
_exptl_absorpt_correction_T_max 0.9570
_exptl_absorpt_correction_T_min 0.8786
_exptl_absorpt_correction_type multi-scan
_exptl_absorpt_process_details 'SADABS, Bruker (2000)'
_exptl_crystal_colour dark_brown
_exptl_crystal_density_diffrn 1.119
_exptl_crystal_description plates
_exptl_crystal_F_000 772
_exptl_crystal_size_max 0.30
_exptl_crystal_size_mid 0.20
_exptl_crystal_size_min 0.10
_refine_diff_density_max 0.381
_refine_diff_density_min -0.264
_refine_diff_density_rms 0.053
_refine_ls_extinction_method none
_refine_ls_goodness_of_fit_ref 1.011
_refine_ls_hydrogen_treatment constr
_refine_ls_matrix_type full
_refine_ls_number_parameters 440
_refine_ls_number_reflns 6695
_refine_ls_number_restraints 0
_refine_ls_restrained_S_all 1.011
_refine_ls_R_factor_all 0.1298
_refine_ls_R_factor_gt 0.0721
_refine_ls_shift/su_max 0.001
_refine_ls_shift/su_mean 0.001
_refine_ls_structure_factor_coef Fsqd
_refine_ls_weighting_details 'calc w=1/[\s^2^(Fo^2^)+(0.0577P)^2^]'
_refine_ls_weighting_scheme calc
_refine_ls_wR_factor_gt 0.1272
_refine_ls_wR_factor_ref 0.1443
_reflns_number_gt 4196
_reflns_number_total 6695
_reflns_threshold_expression >2sigma(I)
_cod_data_source_file ja054152bsi20050627_052614_2.cif
_cod_data_source_block complex-3
_cod_original_cell_volume 2113.5(12)
_cod_database_code 4111940

loop_
_symmetry_equiv_pos_as_xyz
'x, y, z'
'-x, -y, -z'

loop_
_atom_site_label
_atom_site_type_symbol
_atom_site_fract_x
_atom_site_fract_y
_atom_site_fract_z
_atom_site_U_iso_or_equiv
_atom_site_adp_type
_atom_site_occupancy
_atom_site_symmetry_multiplicity
_atom_site_calc_flag
_atom_site_refinement_flags
Fe1 Fe 0.59027(7) 0.75707(6) 0.74322(3) 0.0339(2) Uani 1 1 d .
N1 N 0.5274(4) 0.6588(4) 0.83529(15) 0.0387(9) Uani 1 1 d .
N2 N 0.4395(4) 0.6634(3) 0.72630(15) 0.0306(8) Uani 1 1 d .
N3 N 0.5300(4) 0.8229(3) 0.66220(15) 0.0335(9) Uani 1 1 d .
Si1 Si 0.74339(15) 0.48509(13) 0.60269(6) 0.0440(4) Uani 1 1 d .
Si2 Si 0.80914(15) 0.91226(14) 0.79944(6) 0.0458(4) Uani 1 1 d .
C1 C 0.4069(6) 0.5074(5) 0.8756(2) 0.0685(17) Uani 1 1 d .
H1A H 0.4559 0.5090 0.9122 0.103 Uiso 1 1 calc R
H1B H 0.4405 0.4155 0.8611 0.103 Uiso 1 1 calc R
H1C H 0.2975 0.5447 0.8843 0.103 Uiso 1 1 calc R
C2 C 0.4482(5) 0.5890(5) 0.8278(2) 0.0408(12) Uani 1 1 d .
C3 C 0.3904(5) 0.5952(4) 0.7676(2) 0.0352(11) Uani 1 1 d .
C4 C 0.2904(5) 0.5372(4) 0.7537(2) 0.0454(13) Uani 1 1 d .
H4 H 0.2576 0.4887 0.7828 0.054 Uiso 1 1 calc R
C5 C 0.2409(5) 0.5533(4) 0.6957(2) 0.0457(13) Uani 1 1 d .
H5 H 0.1721 0.5166 0.6853 0.055 Uiso 1 1 calc R
C6 C 0.2918(5) 0.6223(4) 0.6536(2) 0.0371(11) Uani 1 1 d .
H6 H 0.2596 0.6322 0.6140 0.045 Uiso 1 1 calc R
C7 C 0.3925(4) 0.6779(4) 0.67019(19) 0.0285(10) Uani 1 1 d .
C8 C 0.4595(5) 0.7525(4) 0.62643(18) 0.0322(11) Uani 1 1 d .
C9 C 0.3375(5) 0.8457(4) 0.5868(2) 0.0448(12) Uani 1 1 d .
H9A H 0.2539 0.9082 0.6124 0.067 Uiso 1 1 calc R
H9B H 0.3005 0.7929 0.5626 0.067 Uiso 1 1 calc R
H9C H 0.3810 0.8951 0.5602 0.067 Uiso 1 1 calc R
C10 C 0.5766(5) 0.6384(4) 0.58178(19) 0.0412(12) Uani 1 1 d .
H10A H 0.6184 0.6853 0.5523 0.049 Uiso 1 1 calc R
H10B H 0.5142 0.6051 0.5592 0.049 Uiso 1 1 calc R
C11 C 0.7802(6) 0.3727(5) 0.5357(2) 0.0671(16) Uani 1 1 d .
H11A H 0.8661 0.2893 0.5418 0.101 Uiso 1 1 calc R
H11B H 0.8027 0.4160 0.4998 0.101 Uiso 1 1 calc R
H11C H 0.6910 0.3542 0.5303 0.101 Uiso 1 1 calc R
C12 C 0.7089(5) 0.3964(5) 0.6716(2) 0.0592(15) Uani 1 1 d .
H12A H 0.6116 0.3896 0.6705 0.089 Uiso 1 1 calc R
H12B H 0.7083 0.4465 0.7077 0.089 Uiso 1 1 calc R
H12C H 0.7890 0.3073 0.6725 0.089 Uiso 1 1 calc R
C13 C 0.9216(5) 0.5106(5) 0.6118(2) 0.0629(15) Uani 1 1 d .
H13A H 0.9073 0.5680 0.6469 0.094 Uiso 1 1 calc R
H13B H 0.9461 0.5523 0.5758 0.094 Uiso 1 1 calc R
H13C H 1.0042 0.4246 0.6175 0.094 Uiso 1 1 calc R
C14 C 0.4840(6) 0.7611(5) 0.9366(2) 0.0505(13) Uani 1 1 d .
C15 C 0.5401(7) 0.7662(6) 0.9923(2) 0.0633(16) Uani 1 1 d .
H15 H 0.4784 0.8302 1.0215 0.076 Uiso 1 1 calc R
C16 C 0.6838(7) 0.6800(6) 1.0058(3) 0.0700(17) Uani 1 1 d .
H16 H 0.7192 0.6853 1.0438 0.084 Uiso 1 1 calc R
C17 C 0.7747(6) 0.5865(6) 0.9635(3) 0.0648(16) Uani 1 1 d .
H17 H 0.8725 0.5281 0.9732 0.078 Uiso 1 1 calc R
C18 C 0.7271(6) 0.5748(5) 0.9063(2) 0.0483(13) Uani 1 1 d .
C19 C 0.5797(6) 0.6645(5) 0.8943(2) 0.0444(13) Uani 1 1 d .
C20 C 0.3248(6) 0.8562(6) 0.9250(2) 0.0642(16) Uani 1 1 d .
H20 H 0.3097 0.8454 0.8819 0.077 Uiso 1 1 calc R
C21 C 0.2045(7) 0.8234(7) 0.9640(3) 0.096(2) Uani 1 1 d .
H21A H 0.2223 0.7300 0.9579 0.145 Uiso 1 1 calc R
H21B H 0.1039 0.8800 0.9522 0.145 Uiso 1 1 calc R
H21C H 0.2116 0.8397 1.0064 0.145 Uiso 1 1 calc R
C22 C 0.2969(7) 1.0033(6) 0.9356(2) 0.0790(18) Uani 1 1 d .
H22A H 0.3211 1.0150 0.9764 0.119 Uiso 1 1 calc R
H22B H 0.1910 1.0594 0.9307 0.119 Uiso 1 1 calc R
H22C H 0.3609 1.0287 0.9065 0.119 Uiso 1 1 calc R
C23 C 0.8304(6) 0.4689(5) 0.8610(2) 0.0574(14) Uani 1 1 d .
H23 H 0.7938 0.4971 0.8203 0.069 Uiso 1 1 calc R
C24 C 0.9955(6) 0.4535(6) 0.8591(3) 0.0815(19) Uani 1 1 d .
H24A H 0.9991 0.5415 0.8586 0.122 Uiso 1 1 calc R
H24B H 1.0505 0.4034 0.8229 0.122 Uiso 1 1 calc R
H24C H 1.0419 0.4058 0.8947 0.122 Uiso 1 1 calc R
C25 C 0.8240(7) 0.3316(6) 0.8732(3) 0.100(2) Uani 1 1 d .
H25A H 0.8515 0.3046 0.9142 0.150 Uiso 1 1 calc R
H25B H 0.8947 0.2657 0.8445 0.150 Uiso 1 1 calc R
H25C H 0.7218 0.3377 0.8687 0.150 Uiso 1 1 calc R
C26 C 0.3865(5) 1.0687(4) 0.66607(19) 0.0367(11) Uani 1 1 d .
C27 C 0.3740(5) 1.1939(5) 0.6483(2) 0.0452(12) Uani 1 1 d .
H27 H 0.2889 1.2689 0.6634 0.054 Uiso 1 1 calc R
C28 C 0.4813(6) 1.2144(5) 0.6092(2) 0.0478(13) Uani 1 1 d .
H28 H 0.4692 1.3015 0.5976 0.057 Uiso 1 1 calc R
C29 C 0.6063(5) 1.1048(5) 0.5875(2) 0.0432(12) Uani 1 1 d .
H29 H 0.6804 1.1176 0.5611 0.052 Uiso 1 1 calc R
C30 C 0.6257(5) 0.9745(4) 0.60391(19) 0.0337(11) Uani 1 1 d .
C31 C 0.5149(5) 0.9543(4) 0.64320(18) 0.0319(11) Uani 1 1 d .
C32 C 0.2664(5) 1.0559(5) 0.7115(2) 0.0436(12) Uani 1 1 d .
H32 H 0.2776 0.9614 0.7102 0.052 Uiso 1 1 calc R
C33 C 0.2932(6) 1.0855(5) 0.7758(2) 0.0689(16) Uani 1 1 d .
H33A H 0.3931 1.0231 0.7860 0.103 Uiso 1 1 calc R
H33B H 0.2163 1.0756 0.8041 0.103 Uiso 1 1 calc R
H33C H 0.2874 1.1765 0.7784 0.103 Uiso 1 1 calc R
C34 C 0.1041(5) 1.1431(5) 0.6969(2) 0.0636(16) Uani 1 1 d .
H34A H 0.0835 1.2366 0.7047 0.095 Uiso 1 1 calc R
H34B H 0.0334 1.1174 0.7222 0.095 Uiso 1 1 calc R
H34C H 0.0920 1.1308 0.6546 0.095 Uiso 1 1 calc R
C35 C 0.7676(5) 0.8579(4) 0.57959(19) 0.0390(11) Uani 1 1 d .
H35 H 0.7642 0.7749 0.5974 0.047 Uiso 1 1 calc R
C36 C 0.7722(6) 0.8445(5) 0.5103(2) 0.0597(15) Uani 1 1 d .
H36A H 0.6737 0.8521 0.4987 0.090 Uiso 1 1 calc R
H36B H 0.8489 0.7578 0.4971 0.090 Uiso 1 1 calc R
H36C H 0.7969 0.9150 0.4913 0.090 Uiso 1 1 calc R
C37 C 0.9121(5) 0.8690(5) 0.5981(2) 0.0590(15) Uani 1 1 d .
H37A H 0.9223 0.9461 0.5788 0.089 Uiso 1 1 calc R
H37B H 0.9995 0.7883 0.5855 0.089 Uiso 1 1 calc R
H37C H 0.9063 0.8798 0.6418 0.089 Uiso 1 1 calc R
C38 C 0.7877(5) 0.7677(5) 0.7659(2) 0.0475(13) Uani 1 1 d .
H38A H 0.8324 0.6935 0.7936 0.057 Uiso 1 1 calc R
H38B H 0.8552 0.7449 0.7286 0.057 Uiso 1 1 calc R
C39 C 0.7170(6) 1.0717(5) 0.7569(3) 0.0712(17) Uani 1 1 d .
H39A H 0.7600 1.0592 0.7152 0.107 Uiso 1 1 calc R
H39B H 0.7348 1.1434 0.7759 0.107 Uiso 1 1 calc R
H39C H 0.6085 1.0947 0.7575 0.107 Uiso 1 1 calc R
C40 C 0.7296(8) 0.9432(7) 0.8795(2) 0.103(2) Uani 1 1 d .
H40A H 0.6198 0.9743 0.8808 0.154 Uiso 1 1 calc R
H40B H 0.7565 1.0108 0.8975 0.154 Uiso 1 1 calc R
H40C H 0.7709 0.8606 0.9019 0.154 Uiso 1 1 calc R
C41 C 1.0144(6) 0.8843(5) 0.8015(3) 0.0710(17) Uani 1 1 d .
H41A H 1.0679 0.8015 0.8223 0.106 Uiso 1 1 calc R
H41B H 1.0218 0.9586 0.8228 0.106 Uiso 1 1 calc R
H41C H 1.0596 0.8784 0.7604 0.106 Uiso 1 1 calc R

loop_
_atom_site_aniso_label
_atom_site_aniso_U_11
_atom_site_aniso_U_22
_atom_site_aniso_U_33
_atom_site_aniso_U_23
_atom_site_aniso_U_13
_atom_site_aniso_U_12
Fe1 0.0369(4) 0.0376(4) 0.0320(4) 0.0014(3) -0.0096(3) -0.0186(3)
N1 0.040(2) 0.048(2) 0.034(2) 0.0009(18) -0.0057(18) -0.023(2)
N2 0.028(2) 0.034(2) 0.031(2) 0.0036(17) -0.0035(17) -0.0141(18)
N3 0.039(2) 0.031(2) 0.036(2) 0.0052(17) -0.0094(17) -0.0196(18)
Si1 0.0387(8) 0.0429(8) 0.0492(9) -0.0092(7) -0.0009(7) -0.0147(7)
Si2 0.0497(9) 0.0602(9) 0.0398(8) -0.0031(7) -0.0069(7) -0.0340(8)
C1 0.100(5) 0.087(4) 0.045(3) 0.021(3) -0.009(3) -0.065(4)
C2 0.049(3) 0.049(3) 0.035(3) 0.006(2) -0.002(2) -0.031(3)
C3 0.033(3) 0.038(3) 0.040(3) 0.000(2) 0.002(2) -0.020(2)
C4 0.044(3) 0.048(3) 0.053(3) 0.006(3) 0.004(3) -0.030(3)
C5 0.037(3) 0.041(3) 0.064(4) -0.008(3) -0.006(3) -0.020(2)
C6 0.035(3) 0.037(3) 0.043(3) 0.000(2) -0.013(2) -0.017(2)
C7 0.021(2) 0.026(2) 0.036(3) -0.002(2) -0.003(2) -0.006(2)
C8 0.030(3) 0.038(3) 0.032(3) -0.002(2) -0.012(2) -0.016(2)
C9 0.048(3) 0.044(3) 0.045(3) 0.006(2) -0.014(2) -0.020(3)
C10 0.043(3) 0.051(3) 0.033(3) -0.006(2) -0.007(2) -0.022(3)
C11 0.054(4) 0.068(4) 0.076(4) -0.021(3) -0.001(3) -0.021(3)
C12 0.050(3) 0.046(3) 0.072(4) -0.005(3) -0.002(3) -0.009(3)
C13 0.042(3) 0.053(3) 0.092(4) -0.005(3) -0.019(3) -0.014(3)
C14 0.058(4) 0.067(4) 0.038(3) 0.003(3) -0.006(3) -0.036(3)
C15 0.082(5) 0.086(4) 0.036(3) 0.000(3) -0.009(3) -0.047(4)
C16 0.086(5) 0.097(5) 0.044(4) 0.015(4) -0.033(4) -0.050(4)
C17 0.062(4) 0.074(4) 0.063(4) 0.019(3) -0.026(3) -0.029(3)
C18 0.053(3) 0.059(3) 0.045(3) 0.015(3) -0.017(3) -0.033(3)
C19 0.047(3) 0.068(4) 0.032(3) 0.011(3) -0.009(3) -0.037(3)
C20 0.052(4) 0.093(5) 0.043(3) -0.016(3) 0.004(3) -0.025(3)
C21 0.066(4) 0.121(6) 0.107(5) -0.008(4) 0.010(4) -0.045(4)
C22 0.081(5) 0.088(5) 0.053(4) -0.009(3) -0.002(3) -0.019(4)
C23 0.053(4) 0.062(4) 0.058(4) 0.014(3) -0.014(3) -0.023(3)
C24 0.054(4) 0.087(5) 0.099(5) 0.013(4) -0.015(3) -0.022(3)
C25 0.107(6) 0.073(5) 0.128(6) 0.001(4) 0.008(5) -0.048(4)
C26 0.036(3) 0.038(3) 0.038(3) 0.004(2) -0.009(2) -0.015(2)
C27 0.043(3) 0.035(3) 0.057(3) -0.001(2) -0.003(3) -0.015(2)
C28 0.056(3) 0.030(3) 0.061(3) 0.005(3) -0.010(3) -0.020(3)
C29 0.039(3) 0.048(3) 0.047(3) 0.006(3) -0.003(2) -0.023(3)
C30 0.037(3) 0.034(3) 0.034(3) 0.007(2) -0.008(2) -0.018(2)
C31 0.036(3) 0.035(3) 0.030(3) 0.003(2) -0.009(2) -0.019(2)
C32 0.035(3) 0.045(3) 0.049(3) 0.000(2) 0.002(2) -0.016(2)
C33 0.057(4) 0.082(4) 0.062(4) -0.007(3) 0.010(3) -0.024(3)
C34 0.038(3) 0.063(4) 0.080(4) 0.015(3) 0.004(3) -0.012(3)
C35 0.039(3) 0.040(3) 0.037(3) 0.006(2) -0.006(2) -0.014(2)
C36 0.059(4) 0.059(4) 0.052(3) 0.005(3) 0.002(3) -0.016(3)
C37 0.036(3) 0.068(4) 0.067(4) 0.010(3) -0.009(3) -0.013(3)
C38 0.052(3) 0.056(3) 0.045(3) 0.013(2) -0.016(2) -0.030(3)
C39 0.070(4) 0.059(4) 0.094(5) -0.001(3) -0.030(3) -0.031(3)
C40 0.137(6) 0.141(6) 0.063(4) -0.033(4) 0.029(4) -0.095(5)
C41 0.060(4) 0.069(4) 0.095(5) -0.007(3) -0.012(3) -0.037(3)

loop_
_atom_type_symbol
_atom_type_description
_atom_type_scat_dispersion_real
_atom_type_scat_dispersion_imag
_atom_type_scat_source
C C 0.0033 0.0016 'International Tables Vol C Tables 4.2.6.8 and 6.1.1.4'
H H 0.0000 0.0000 'International Tables Vol C Tables 4.2.6.8 and 6.1.1.4'
N N 0.0061 0.0033 'International Tables Vol C Tables 4.2.6.8 and 6.1.1.4'
Si Si 0.0817 0.0704 'International Tables Vol C Tables 4.2.6.8 and 6.1.1.4'
Fe Fe 0.3463 0.8444 'International Tables Vol C Tables 4.2.6.8 and 6.1.1.4'

loop_
_geom_angle_atom_site_label_1
_geom_angle_atom_site_label_2
_geom_angle_atom_site_label_3
_geom_angle
N3 Fe1 C38 114.62(16)
N3 Fe1 N2 78.49(13)
C38 Fe1 N2 156.75(16)
N3 Fe1 N1 145.82(13)
C38 Fe1 N1 99.55(15)
N2 Fe1 N1 69.27(12)
C2 N1 C19 119.2(4)
C2 N1 Fe1 114.7(3)
C19 N1 Fe1 125.9(3)
C7 N2 C3 120.3(4)
C7 N2 Fe1 115.2(3)
C3 N2 Fe1 124.5(3)
C31 N3 C8 117.7(3)
C31 N3 Fe1 121.8(2)
C8 N3 Fe1 118.5(3)
C11 Si1 C13 107.0(2)
C11 Si1 C12 108.6(2)
C13 Si1 C12 107.1(2)
C11 Si1 C10 102.8(2)
C13 Si1 C10 115.4(2)
C12 Si1 C10 115.4(2)
C38 Si2 C40 111.8(3)
C38 Si2 C39 113.3(2)
C40 Si2 C39 107.9(3)
C38 Si2 C41 111.7(2)
C40 Si2 C41 105.5(3)
C39 Si2 C41 106.2(2)
N1 C2 C3 116.1(4)
N1 C2 C1 125.6(4)
C3 C2 C1 118.3(4)
N2 C3 C4 121.6(4)
N2 C3 C2 114.9(4)
C4 C3 C2 123.5(4)
C5 C4 C3 118.0(4)
C6 C5 C4 120.2(4)
C5 C6 C7 119.2(4)
N2 C7 C6 120.7(4)
N2 C7 C8 116.0(3)
C6 C7 C8 123.3(4)
N3 C8 C7 108.0(3)
N3 C8 C9 113.6(3)
C7 C8 C9 110.5(3)
N3 C8 C10 114.3(3)
C7 C8 C10 104.4(3)
C9 C8 C10 105.8(3)
C8 C10 Si1 127.4(3)
C15 C14 C19 117.3(5)
C15 C14 C20 119.3(5)
C19 C14 C20 123.4(4)
C16 C15 C14 121.8(5)
C17 C16 C15 119.5(5)
C16 C17 C18 122.3(5)
C17 C18 C19 116.4(5)
C17 C18 C23 120.7(5)
C19 C18 C23 122.9(4)
C14 C19 C18 122.7(4)
C14 C19 N1 119.0(4)
C18 C19 N1 118.3(4)
C14 C20 C22 112.9(5)
C14 C20 C21 111.8(5)
C22 C20 C21 109.0(5)
C24 C23 C18 113.0(4)
C24 C23 C25 109.0(5)
C18 C23 C25 111.9(4)
C27 C26 C31 119.0(4)
C27 C26 C32 119.1(4)
C31 C26 C32 121.8(4)
C26 C27 C28 122.7(5)
C29 C28 C27 118.6(4)
C28 C29 C30 121.5(4)
C29 C30 C31 119.6(4)
C29 C30 C35 119.0(4)
C31 C30 C35 121.4(4)
C30 C31 C26 118.6(4)
C30 C31 N3 122.0(4)
C26 C31 N3 119.4(4)
C34 C32 C33 110.4(4)
C34 C32 C26 113.4(4)
C33 C32 C26 110.9(4)
C30 C35 C37 112.0(4)
C30 C35 C36 111.2(4)
C37 C35 C36 110.5(4)
Si2 C38 Fe1 127.0(3)

loop_
_geom_bond_atom_site_label_1
_geom_bond_atom_site_label_2
_geom_bond_distance
Fe1 N3 1.960(3)
Fe1 C38 2.045(4)
Fe1 N2 2.130(3)
Fe1 N1 2.433(3)
N1 C2 1.289(5)
N1 C19 1.444(5)
N2 C7 1.337(5)
N2 C3 1.342(5)
N3 C31 1.436(5)
N3 C8 1.477(5)
Si1 C11 1.857(5)
Si1 C13 1.866(5)
Si1 C12 1.870(5)
Si1 C10 1.877(4)
Si2 C38 1.837(5)
Si2 C40 1.857(5)
Si2 C39 1.878(5)
Si2 C41 1.877(5)
C1 C2 1.499(6)
C2 C3 1.470(6)
C3 C4 1.395(6)
C4 C5 1.385(6)
C5 C6 1.369(6)
C6 C7 1.401(5)
C7 C8 1.518(5)
C8 C9 1.533(5)
C8 C10 1.595(6)
C14 C15 1.390(6)
C14 C19 1.400(6)
C14 C20 1.507(7)
C15 C16 1.377(7)
C16 C17 1.370(7)
C17 C18 1.400(7)
C18 C19 1.406(6)
C18 C23 1.514(7)
C20 C22 1.531(7)
C20 C21 1.542(7)
C23 C24 1.525(6)
C23 C25 1.537(7)
C26 C27 1.372(6)
C26 C31 1.426(6)
C26 C32 1.521(6)
C27 C28 1.381(6)
C28 C29 1.374(6)
C29 C30 1.398(6)
C30 C31 1.407(6)
C30 C35 1.515(6)
C32 C34 1.526(6)
C32 C33 1.524(6)
C35 C37 1.526(6)
C35 C36 1.538(6)

loop_
_geom_torsion_atom_site_label_1
_geom_torsion_atom_site_label_2
_geom_torsion_atom_site_label_3
_geom_torsion_atom_site_label_4
_geom_torsion
N3 Fe1 N1 C2 26.7(4)
C38 Fe1 N1 C2 -152.5(3)
N2 Fe1 N1 C2 6.3(3)
N3 Fe1 N1 C19 -158.0(3)
C38 Fe1 N1 C19 22.8(4)
N2 Fe1 N1 C19 -178.4(4)
N3 Fe1 N2 C7 7.4(3)
C38 Fe1 N2 C7 -119.7(4)
N1 Fe1 N2 C7 175.9(3)
N3 Fe1 N2 C3 -171.8(3)
C38 Fe1 N2 C3 61.1(5)
N1 Fe1 N2 C3 -3.3(3)
C38 Fe1 N3 C31 -53.8(4)
N2 Fe1 N3 C31 146.4(3)
N1 Fe1 N3 C31 127.0(3)
C38 Fe1 N3 C8 142.8(3)
N2 Fe1 N3 C8 -16.9(3)
N1 Fe1 N3 C8 -36.4(4)
C19 N1 C2 C3 176.1(4)
Fe1 N1 C2 C3 -8.3(5)
C19 N1 C2 C1 -1.8(7)
Fe1 N1 C2 C1 173.9(4)
C7 N2 C3 C4 0.3(6)
Fe1 N2 C3 C4 179.4(3)
C7 N2 C3 C2 -178.8(4)
Fe1 N2 C3 C2 0.3(5)
N1 C2 C3 N2 5.8(6)
C1 C2 C3 N2 -176.2(4)
N1 C2 C3 C4 -173.2(4)
C1 C2 C3 C4 4.8(7)
N2 C3 C4 C5 -0.8(6)
C2 C3 C4 C5 178.2(4)
C3 C4 C5 C6 1.1(7)
C4 C5 C6 C7 -1.0(6)
C3 N2 C7 C6 -0.1(6)
Fe1 N2 C7 C6 -179.3(3)
C3 N2 C7 C8 -177.8(3)
Fe1 N2 C7 C8 3.0(4)
C5 C6 C7 N2 0.4(6)
C5 C6 C7 C8 178.0(4)
C31 N3 C8 C7 -141.6(3)
Fe1 N3 C8 C7 22.5(4)
C31 N3 C8 C9 -18.8(5)
Fe1 N3 C8 C9 145.3(3)
C31 N3 C8 C10 102.7(4)
Fe1 N3 C8 C10 -93.2(4)
N2 C7 C8 N3 -15.3(5)
C6 C7 C8 N3 167.0(4)
N2 C7 C8 C9 -140.0(4)
C6 C7 C8 C9 42.3(5)
N2 C7 C8 C10 106.7(4)
C6 C7 C8 C10 -71.0(5)
N3 C8 C10 Si1 59.8(5)
C7 C8 C10 Si1 -57.9(4)
C9 C8 C10 Si1 -174.5(3)
C11 Si1 C10 C8 159.9(4)
C13 Si1 C10 C8 -84.0(4)
C12 Si1 C10 C8 41.9(4)
C19 C14 C15 C16 -0.1(7)
C20 C14 C15 C16 178.8(5)
C14 C15 C16 C17 0.1(8)
C15 C16 C17 C18 0.1(8)
C16 C17 C18 C19 -0.1(7)
C16 C17 C18 C23 -179.3(5)
C15 C14 C19 C18 0.1(7)
C20 C14 C19 C18 -178.8(5)
C15 C14 C19 N1 -178.1(4)
C20 C14 C19 N1 3.1(7)
C17 C18 C19 C14 0.1(7)
C23 C18 C19 C14 179.2(4)
C17 C18 C19 N1 178.2(4)
C23 C18 C19 N1 -2.7(6)
C2 N1 C19 C14 -86.6(5)
Fe1 N1 C19 C14 98.3(4)
C2 N1 C19 C18 95.2(5)
Fe1 N1 C19 C18 -79.9(5)
C15 C14 C20 C22 54.6(6)
C19 C14 C20 C22 -126.5(5)
C15 C14 C20 C21 -68.7(6)
C19 C14 C20 C21 110.1(5)
C17 C18 C23 C24 -41.3(6)
C19 C18 C23 C24 139.6(5)
C17 C18 C23 C25 82.2(6)
C19 C18 C23 C25 -96.9(6)
C31 C26 C27 C28 -0.3(7)
C32 C26 C27 C28 177.3(4)
C26 C27 C28 C29 -0.5(7)
C27 C28 C29 C30 0.5(7)
C28 C29 C30 C31 0.3(7)
C28 C29 C30 C35 -178.7(4)
C29 C30 C31 C26 -1.0(6)
C35 C30 C31 C26 177.9(4)
C29 C30 C31 N3 -179.1(4)
C35 C30 C31 N3 -0.2(6)
C27 C26 C31 C30 1.0(6)
C32 C26 C31 C30 -176.4(4)
C27 C26 C31 N3 179.1(4)
C32 C26 C31 N3 1.7(6)
C8 N3 C31 C30 -93.1(5)
Fe1 N3 C31 C30 103.4(4)
C8 N3 C31 C26 88.9(5)
Fe1 N3 C31 C26 -74.6(4)
C27 C26 C32 C34 46.4(6)
C31 C26 C32 C34 -136.1(4)
C27 C26 C32 C33 -78.4(5)
C31 C26 C32 C33 99.0(5)
C29 C30 C35 C37 59.2(5)
C31 C30 C35 C37 -119.8(4)
C29 C30 C35 C36 -65.0(5)
C31 C30 C35 C36 116.0(4)
C40 Si2 C38 Fe1 70.7(4)
C39 Si2 C38 Fe1 -51.5(4)
C41 Si2 C38 Fe1 -171.4(3)
N3 Fe1 C38 Si2 86.0(3)
N2 Fe1 C38 Si2 -153.3(3)
N1 Fe1 C38 Si2 -94.5(3)
